data_1506296
loop_
_publ_author_name
'Shibahara, Fumitoshi'
'Kitagawa, Asumi'
'Yamaguchi, Eiji'
'Murai, Toshiaki'

_publ_section_title
;
 Synthesis of 2-azaindolizines by using an iodine-mediated oxidative
 desulfurization promoted cyclization of N-2-pyridylmethyl thioamides and
 an investigation of their photophysical properties.
;
_journal_issue 24
_journal_name_full 'Organic letters'
_journal_page_first 5621
_journal_page_last 5624
_journal_paper_doi 10.1021/ol0623623
_journal_volume 8
_journal_year 2006
_chemical_formula_moiety 'C24 H16 N6 S '
_chemical_formula_sum 'C24 H16 N6 S'
_chemical_formula_weight 420.49
_space_group_IT_number 2
_symmetry_cell_setting triclinic
_symmetry_Int_Tables_number 2
_symmetry_space_group_name_Hall '-P 1'
_symmetry_space_group_name_H-M 'P -1'
_cell_angle_alpha 90.925(7)
_cell_angle_beta 101.862(7)
_cell_angle_gamma 98.595(7)
_cell_formula_units_Z 2
_cell_length_a 8.049(4)
_cell_length_b 10.286(6)
_cell_length_c 12.388(7)
_cell_measurement_reflns_used 2601
_cell_measurement_temperature 296.2
_cell_measurement_theta_max 27.5
_cell_measurement_theta_min 3.0
_cell_volume 991.3(9)
_computing_cell_refinement CRYSTALCLEAR
_computing_data_collection CRYSTALCLEAR
_computing_data_reduction 'teXsan Ver. 2.0'
_computing_publication_material 'teXsan Ver. 2.0'
_computing_structure_refinement 'teXsan Ver. 2.0'
_computing_structure_solution SIR92
_diffrn_detector_area_resol_mean 14.62
_diffrn_measured_fraction_theta_full 0.9918
_diffrn_measured_fraction_theta_max 0.9918
_diffrn_measurement_device_type 'Rigaku/MSC Mercury CCD'
_diffrn_measurement_method \w
_diffrn_radiation_type 'Mo K\a'
_diffrn_radiation_wavelength 0.7107
_diffrn_reflns_av_R_equivalents 0.033
_diffrn_reflns_limit_h_max 10
_diffrn_reflns_limit_h_min -9
_diffrn_reflns_limit_k_max 13
_diffrn_reflns_limit_k_min -10
_diffrn_reflns_limit_l_max 16
_diffrn_reflns_limit_l_min -15
_diffrn_reflns_number 8219
_diffrn_reflns_theta_full 27.48
_diffrn_reflns_theta_max 27.48
_exptl_absorpt_coefficient_mu 0.189
_exptl_absorpt_correction_type none
_exptl_crystal_colour Brown
_exptl_crystal_density_diffrn 1.409
_exptl_crystal_density_method 'not measured'
_exptl_crystal_description Block
_exptl_crystal_F_000 436.00
_exptl_crystal_size_max 0.286
_exptl_crystal_size_mid 0.257
_exptl_crystal_size_min 0.257
_refine_diff_density_max 0.55
_refine_diff_density_min -0.38
_refine_ls_extinction_method none
_refine_ls_goodness_of_fit_ref 1.353
_refine_ls_hydrogen_treatment noref
_refine_ls_number_parameters 280
_refine_ls_number_reflns 4483
_refine_ls_R_factor_gt 0.0616
_refine_ls_shift/su_max 0.0004
_refine_ls_structure_factor_coef Fsqd
_refine_ls_weighting_details 'w = 1/[\s^2^(Fo^2^) + (0.05000(Max(Fo^2^,0) + 2Fc^2^)/3)^2^]'
_refine_ls_weighting_scheme calc
_refine_ls_wR_factor_ref 0.1384
_reflns_number_gt 3444
_reflns_number_total 4483
_reflns_threshold_expression F^2^>2.0\s(F^2^)
_cod_data_source_file ol0623623si20060926_103323.cif
_cod_data_source_block '_AK075-B'
_cod_original_sg_symbol_H-M 'P -1         '
_cod_original_formula_sum 'C24 H16 N6 S '
_cod_database_code 1506296

loop_
_symmetry_equiv_pos_as_xyz
x,y,z
-x,-y,-z

loop_
_atom_site_label
_atom_site_type_symbol
_atom_site_fract_x
_atom_site_fract_y
_atom_site_fract_z
_atom_site_U_iso_or_equiv
_atom_site_adp_type
_atom_site_occupancy
_atom_site_symmetry_multiplicity
_atom_site_calc_flag
S(1) S 0.71299(7) 0.51142(5) 0.15233(4) 0.0393(2) Uani 1.00 1 d
N(1) N 0.5985(2) 0.2892(2) 0.0197(1) 0.0339(5) Uani 1.00 1 d
N(2) N 0.3223(2) 0.2376(2) 0.0267(1) 0.0325(5) Uani 1.00 1 d
N(3) N 0.2927(2) 0.0195(2) -0.1346(2) 0.0413(5) Uani 1.00 1 d
N(4) N 0.7929(2) 0.3937(2) 0.3517(1) 0.0361(5) Uani 1.00 1 d
N(5) N 0.7319(2) 0.5360(2) 0.4700(1) 0.0374(5) Uani 1.00 1 d
N(6) N 0.8489(3) 0.3710(2) 0.6496(2) 0.0458(6) Uani 1.00 1 d
C(1) C 0.5607(3) 0.3777(2) 0.0896(2) 0.0324(5) Uani 1.00 1 d
C(2) C 0.4547(3) 0.2059(2) -0.0186(2) 0.0327(5) Uani 1.00 1 d
C(3) C 0.1523(3) 0.1804(2) 0.0152(2) 0.0427(6) Uani 1.00 1 d
C(4) C 0.0494(3) 0.2381(3) 0.0671(2) 0.0574(8) Uani 1.00 1 d
C(5) C 0.1118(3) 0.3555(3) 0.1340(2) 0.0585(8) Uani 1.00 1 d
C(6) C 0.2790(3) 0.4097(2) 0.1482(2) 0.0451(7) Uani 1.00 1 d
C(7) C 0.3891(3) 0.3507(2) 0.0948(2) 0.0330(5) Uani 1.00 1 d
C(8) C 0.4432(3) 0.0991(2) -0.1003(2) 0.0326(5) Uani 1.00 1 d
C(9) C 0.5884(3) 0.0845(2) -0.1412(2) 0.0425(6) Uani 1.00 1 d
C(10) C 0.5763(3) -0.0141(2) -0.2196(2) 0.0488(7) Uani 1.00 1 d
C(11) C 0.4232(3) -0.0953(2) -0.2558(2) 0.0491(7) Uani 1.00 1 d
C(12) C 0.2873(3) -0.0760(2) -0.2104(2) 0.0484(7) Uani 1.00 1 d
C(13) C 0.7244(3) 0.4913(2) 0.2942(2) 0.0340(5) Uani 1.00 1 d
C(14) C 0.7946(3) 0.4202(2) 0.4574(2) 0.0358(6) Uani 1.00 1 d
C(15) C 0.7155(3) 0.6071(3) 0.5620(2) 0.0520(8) Uani 1.00 1 d
C(16) C 0.6473(4) 0.7172(3) 0.5482(2) 0.0685(10) Uani 1.00 1 d
C(17) C 0.5932(4) 0.7649(3) 0.4422(3) 0.0657(9) Uani 1.00 1 d
C(18) C 0.6115(3) 0.6984(2) 0.3515(2) 0.0492(7) Uani 1.00 1 d
C(19) C 0.6843(3) 0.5817(2) 0.3643(2) 0.0378(6) Uani 1.00 1 d
C(20) C 0.8529(3) 0.3350(2) 0.5462(2) 0.0380(6) Uani 1.00 1 d
C(21) C 0.9115(4) 0.2211(3) 0.5209(2) 0.0540(8) Uani 1.00 1 d
C(22) C 0.9657(4) 0.1408(3) 0.6050(2) 0.0651(9) Uani 1.00 1 d
C(23) C 0.9624(4) 0.1781(3) 0.7116(2) 0.0622(9) Uani 1.00 1 d
C(24) C 0.9039(3) 0.2920(3) 0.7293(2) 0.0546(8) Uani 1.00 1 d
H(1) H 0.3222 0.4893 0.1934 0.0253 Uiso 1.00 1 calc
H(2) H 0.0342 0.3957 0.1696 0.0253 Uiso 1.00 1 calc
H(3) H -0.0683 0.1981 0.0591 0.0253 Uiso 1.00 1 calc
H(4) H 0.1074 0.1005 -0.0296 0.0253 Uiso 1.00 1 calc
H(5) H 0.6948 0.1445 -0.1158 0.0253 Uiso 1.00 1 calc
H(6) H 0.6744 -0.0265 -0.2497 0.0253 Uiso 1.00 1 calc
H(7) H 0.4102 -0.1641 -0.3112 0.0253 Uiso 1.00 1 calc
H(8) H 0.1800 -0.1351 -0.2353 0.0253 Uiso 1.00 1 calc
H(9) H 0.7541 0.5780 0.6359 0.0253 Uiso 1.00 1 calc
H(10) H 0.6360 0.7673 0.6119 0.0253 Uiso 1.00 1 calc
H(11) H 0.5418 0.8445 0.4338 0.0253 Uiso 1.00 1 calc
H(12) H 0.5773 0.7323 0.2784 0.0253 Uiso 1.00 1 calc
H(13) H 0.9116 0.1972 0.4450 0.0253 Uiso 1.00 1 calc
H(14) H 1.0062 0.0598 0.5878 0.0253 Uiso 1.00 1 calc
H(15) H 1.0001 0.1226 0.7720 0.0253 Uiso 1.00 1 calc
H(16) H 0.9010 0.3176 0.8040 0.0253 Uiso 1.00 1 calc

loop_
_atom_site_aniso_label
_atom_site_aniso_U_11
_atom_site_aniso_U_22
_atom_site_aniso_U_33
_atom_site_aniso_U_12
_atom_site_aniso_U_13
_atom_site_aniso_U_23
S(1) 0.0445(3) 0.0382(3) 0.0319(3) -0.0001(2) 0.0051(2) 0.0037(2)
N(1) 0.0326(10) 0.0358(9) 0.0332(9) 0.0077(8) 0.0054(7) 0.0027(7)
N(2) 0.0292(9) 0.0405(10) 0.0284(8) 0.0078(8) 0.0055(7) 0.0048(7)
N(3) 0.041(1) 0.041(1) 0.041(1) 0.0024(9) 0.0093(9) 0.0000(8)
N(4) 0.038(1) 0.0344(9) 0.0330(9) 0.0030(8) 0.0022(8) -0.0007(8)
N(5) 0.038(1) 0.041(1) 0.0330(9) 0.0056(8) 0.0087(8) 0.0002(8)
N(6) 0.048(1) 0.051(1) 0.035(1) -0.0009(9) 0.0064(9) 0.0065(9)
C(1) 0.034(1) 0.036(1) 0.0274(10) 0.0081(9) 0.0042(8) 0.0041(8)
C(2) 0.032(1) 0.037(1) 0.032(1) 0.0085(9) 0.0075(9) 0.0049(9)
C(3) 0.033(1) 0.057(1) 0.034(1) -0.001(1) 0.0047(9) 0.002(1)
C(4) 0.033(1) 0.090(2) 0.049(1) 0.004(1) 0.012(1) -0.006(1)
C(5) 0.042(1) 0.083(2) 0.056(2) 0.019(1) 0.017(1) -0.010(1)
C(6) 0.044(1) 0.057(1) 0.037(1) 0.014(1) 0.010(1) -0.006(1)
C(7) 0.035(1) 0.038(1) 0.0269(10) 0.0098(9) 0.0040(8) 0.0023(9)
C(8) 0.036(1) 0.031(1) 0.031(1) 0.0061(9) 0.0052(9) 0.0052(8)
C(9) 0.039(1) 0.043(1) 0.045(1) 0.004(1) 0.012(1) -0.001(1)
C(10) 0.048(1) 0.053(1) 0.050(1) 0.011(1) 0.019(1) -0.008(1)
C(11) 0.061(2) 0.041(1) 0.046(1) 0.004(1) 0.016(1) -0.009(1)
C(12) 0.051(1) 0.045(1) 0.043(1) -0.007(1) 0.006(1) -0.006(1)
C(13) 0.033(1) 0.033(1) 0.034(1) 0.0017(9) 0.0038(9) 0.0017(9)
C(14) 0.035(1) 0.036(1) 0.033(1) 0.0012(9) 0.0041(9) -0.0006(9)
C(15) 0.062(2) 0.063(2) 0.037(1) 0.017(1) 0.018(1) -0.003(1)
C(16) 0.083(2) 0.075(2) 0.059(2) 0.031(2) 0.028(2) -0.012(2)
C(17) 0.072(2) 0.059(2) 0.077(2) 0.035(2) 0.023(2) 0.000(1)
C(18) 0.046(1) 0.049(1) 0.056(2) 0.018(1) 0.010(1) 0.010(1)
C(19) 0.033(1) 0.042(1) 0.038(1) 0.0047(9) 0.0061(9) 0.0020(10)
C(20) 0.034(1) 0.042(1) 0.034(1) -0.0022(10) 0.0032(9) 0.0049(9)
C(21) 0.065(2) 0.057(2) 0.041(1) 0.019(1) 0.004(1) 0.004(1)
C(22) 0.079(2) 0.059(2) 0.061(2) 0.029(2) 0.007(2) 0.016(1)
C(23) 0.065(2) 0.066(2) 0.049(2) 0.006(1) -0.002(1) 0.022(1)
C(24) 0.057(2) 0.066(2) 0.035(1) -0.004(1) 0.005(1) 0.011(1)

loop_
_atom_type_symbol
_atom_type_description
_atom_type_scat_dispersion_real
_atom_type_scat_dispersion_imag
_atom_type_scat_source
C C 0.003 0.002
;International Tables for Crystallography
(1992, Vol. C, Tables 4.2.6.8 and 6.1.1.1)
;
H H 0.000 0.000
;International Tables for Crystallography
(1992, Vol. C, Table 6.1.1.2)
;
N N 0.006 0.003
;International Tables for Crystallography
(1992, Vol. C, Tables 4.2.6.8 and 6.1.1.1)
;
S S 0.125 0.123
;International Tables for Crystallography
(1992, Vol. C, Tables 4.2.6.8 and 6.1.1.1)
;

loop_
_geom_angle_atom_site_label_1
_geom_angle_atom_site_label_2
_geom_angle_atom_site_label_3
_geom_angle
_geom_angle_publ_flag
C(1) S(1) C(13) 103.51(9) yes
C(1) N(1) C(2) 107.0(2) yes
C(2) N(2) C(3) 132.7(2) yes
C(2) N(2) C(7) 106.5(2) yes
C(3) N(2) C(7) 120.9(2) yes
C(8) N(3) C(12) 117.1(2) yes
C(13) N(4) C(14) 106.4(2) yes
C(14) N(5) C(15) 132.6(2) yes
C(14) N(5) C(19) 106.7(2) yes
C(15) N(5) C(19) 120.7(2) yes
C(20) N(6) C(24) 117.3(2) yes
S(1) C(1) N(1) 121.7(2) yes
S(1) C(1) C(7) 127.8(2) yes
N(1) C(1) C(7) 110.3(2) yes
N(1) C(2) N(2) 110.7(2) yes
N(1) C(2) C(8) 122.9(2) yes
N(2) C(2) C(8) 126.3(2) yes
N(2) C(3) C(4) 119.1(2) yes
N(2) C(3) H(4) 120.8 no
C(4) C(3) H(4) 120.0 no
C(3) C(4) C(5) 121.4(2) yes
C(3) C(4) H(3) 118.9 no
C(5) C(4) H(3) 119.7 no
C(4) C(5) C(6) 119.8(2) yes
C(4) C(5) H(2) 119.6 no
C(6) C(5) H(2) 120.6 no
C(5) C(6) C(7) 119.7(2) yes
C(5) C(6) H(1) 120.2 no
C(7) C(6) H(1) 120.0 no
N(2) C(7) C(1) 105.5(2) yes
N(2) C(7) C(6) 119.0(2) yes
C(1) C(7) C(6) 135.5(2) yes
N(3) C(8) C(2) 119.0(2) yes
N(3) C(8) C(9) 122.1(2) yes
C(2) C(8) C(9) 118.9(2) yes
C(8) C(9) C(10) 118.8(2) yes
C(8) C(9) H(5) 120.2 no
C(10) C(9) H(5) 121.0 no
C(9) C(10) C(11) 119.7(2) yes
C(9) C(10) H(6) 120.7 no
C(11) C(10) H(6) 119.7 no
C(10) C(11) C(12) 118.2(2) yes
C(10) C(11) H(7) 121.7 no
C(12) C(11) H(7) 120.2 no
N(3) C(12) C(11) 124.2(2) yes
N(3) C(12) H(8) 118.1 no
C(11) C(12) H(8) 117.7 no
S(1) C(13) N(4) 124.6(2) yes
S(1) C(13) C(19) 124.0(2) yes
N(4) C(13) C(19) 110.9(2) yes
N(4) C(14) N(5) 110.7(2) yes
N(4) C(14) C(20) 123.5(2) yes
N(5) C(14) C(20) 125.8(2) yes
N(5) C(15) C(16) 119.1(2) yes
N(5) C(15) H(9) 120.9 no
C(16) C(15) H(9) 120.0 no
C(15) C(16) C(17) 121.9(2) yes
C(15) C(16) H(10) 119.4 no
C(17) C(16) H(10) 118.6 no
C(16) C(17) C(18) 119.9(2) yes
C(16) C(17) H(11) 120.7 no
C(18) C(17) H(11) 119.4 no
C(17) C(18) C(19) 119.1(2) yes
C(17) C(18) H(12) 120.1 no
C(19) C(18) H(12) 120.7 no
N(5) C(19) C(13) 105.2(2) yes
N(5) C(19) C(18) 119.3(2) yes
C(13) C(19) C(18) 135.5(2) yes
N(6) C(20) C(14) 118.5(2) yes
N(6) C(20) C(21) 122.2(2) yes
C(14) C(20) C(21) 119.3(2) yes
C(20) C(21) C(22) 119.0(2) yes
C(20) C(21) H(13) 120.2 no
C(22) C(21) H(13) 120.8 no
C(21) C(22) C(23) 118.9(3) yes
C(21) C(22) H(14) 119.6 no
C(23) C(22) H(14) 121.5 no
C(22) C(23) C(24) 118.3(2) yes
C(22) C(23) H(15) 120.0 no
C(24) C(23) H(15) 121.7 no
N(6) C(24) C(23) 124.2(2) yes
N(6) C(24) H(16) 117.6 no
C(23) C(24) H(16) 118.1 no

loop_
_geom_bond_atom_site_label_1
_geom_bond_atom_site_label_2
_geom_bond_distance
_geom_bond_publ_flag
S(1) C(1) 1.751(2) yes
S(1) C(13) 1.758(2) yes
N(1) C(1) 1.356(3) yes
N(1) C(2) 1.328(3) yes
N(2) C(2) 1.379(3) yes
N(2) C(3) 1.384(3) yes
N(2) C(7) 1.396(3) yes
N(3) C(8) 1.341(3) yes
N(3) C(12) 1.338(3) yes
N(4) C(13) 1.359(3) yes
N(4) C(14) 1.331(3) yes
N(5) C(14) 1.380(3) yes
N(5) C(15) 1.384(3) yes
N(5) C(19) 1.396(3) yes
N(6) C(20) 1.336(3) yes
N(6) C(24) 1.336(3) yes
C(1) C(7) 1.383(3) yes
C(2) C(8) 1.460(3) yes
C(3) C(4) 1.343(3) yes
C(3) H(4) 0.963 no
C(4) C(5) 1.418(4) yes
C(4) H(3) 0.959 no
C(5) C(6) 1.352(4) yes
C(5) H(2) 0.970 no
C(6) C(7) 1.408(3) yes
C(6) H(1) 0.962 no
C(8) C(9) 1.393(3) yes
C(9) C(10) 1.372(3) yes
C(9) H(5) 0.969 no
C(10) C(11) 1.367(3) yes
C(10) H(6) 0.963 no
C(11) C(12) 1.367(4) yes
C(11) H(7) 0.957 no
C(12) H(8) 0.968 no
C(13) C(19) 1.379(3) yes
C(14) C(20) 1.464(3) yes
C(15) C(16) 1.329(4) yes
C(15) H(9) 0.972 no
C(16) C(17) 1.415(4) yes
C(16) H(10) 0.963 no
C(17) C(18) 1.352(4) yes
C(17) H(11) 0.969 no
C(18) C(19) 1.410(3) yes
C(18) H(12) 0.976 no
C(20) C(21) 1.381(3) yes
C(21) C(22) 1.381(4) yes
C(21) H(13) 0.968 no
C(22) C(23) 1.377(4) yes
C(22) H(14) 0.974 no
C(23) C(24) 1.357(4) yes
C(23) H(15) 0.974 no
C(24) H(16) 0.964 no

loop_
_geom_contact_atom_site_label_1
_geom_contact_atom_site_label_2
_geom_contact_distance
_geom_contact_site_symmetry_2
S(1) C(7) 3.393(2) 2_665
S(1) N(2) 3.437(2) 2_665
S(1) C(24) 3.454(3) 2_766
N(1) C(12) 3.333(3) 2_655
N(1) C(11) 3.586(3) 2_655
N(2) C(10) 3.406(3) 2_655
N(3) C(23) 3.559(3) 1_454
N(3) C(9) 3.580(3) 2_655
N(3) C(8) 3.581(3) 2_655
N(4) C(11) 3.361(3) 2_655
N(4) N(6) 3.479(3) 2_766
N(4) C(12) 3.588(3) 2_655
N(5) C(20) 3.453(3) 2_766
N(5) C(21) 3.494(4) 2_766
N(6) C(13) 3.438(3) 2_766
N(6) C(17) 3.565(4) 2_666
C(1) C(1) 3.497(4) 2_665
C(1) C(11) 3.591(3) 2_655
C(2) C(12) 3.560(3) 2_655
C(2) C(11) 3.592(3) 2_655
C(6) C(15) 3.589(3) 2_666
C(8) C(8) 3.310(4) 2_655
C(8) C(9) 3.597(3) 2_655
C(13) C(24) 3.520(4) 2_766
C(14) C(14) 3.411(4) 2_766
C(14) C(20) 3.509(3) 2_766
C(15) C(21) 3.596(4) 2_766
C(18) C(22) 3.484(4) 2_766
C(19) C(21) 3.571(4) 2_766

loop_
_geom_torsion_atom_site_label_1
_geom_torsion_atom_site_label_2
_geom_torsion_atom_site_label_3
_geom_torsion_atom_site_label_4
_geom_torsion
_geom_torsion_publ_flag
S(1) C(1) N(1) C(2) -176.2(1) yes
S(1) C(1) C(7) N(2) 177.0(1) yes
S(1) C(1) C(7) C(6) -1.9(4) yes
S(1) C(13) N(4) C(14) 173.4(2) yes
S(1) C(13) C(19) N(5) -172.5(1) yes
S(1) C(13) C(19) C(18) 7.9(4) yes
N(1) C(1) S(1) C(13) -122.5(2) yes
N(1) C(1) C(7) N(2) 1.7(2) yes
N(1) C(1) C(7) C(6) -177.2(2) yes
N(1) C(2) N(2) C(3) -178.4(2) yes
N(1) C(2) N(2) C(7) 2.0(2) yes
N(1) C(2) C(8) N(3) -179.9(2) yes
N(1) C(2) C(8) C(9) -0.9(3) yes
N(2) C(2) N(1) C(1) -0.9(2) yes
N(2) C(2) C(8) N(3) -2.0(3) yes
N(2) C(2) C(8) C(9) 177.1(2) yes
N(2) C(3) C(4) C(5) -0.6(4) yes
N(2) C(3) C(4) H(3) -179.9 no
N(2) C(7) C(6) C(5) 0.8(3) yes
N(2) C(7) C(6) H(1) -177.9 no
N(3) C(8) C(9) C(10) 0.4(3) yes
N(3) C(8) C(9) H(5) 178.9 no
N(3) C(12) C(11) C(10) 1.8(4) yes
N(3) C(12) C(11) H(7) -178.3 no
N(4) C(13) S(1) C(1) 69.4(2) yes
N(4) C(13) C(19) N(5) 0.2(2) yes
N(4) C(13) C(19) C(18) -179.5(2) yes
N(4) C(14) N(5) C(15) -176.6(2) yes
N(4) C(14) N(5) C(19) 1.7(2) yes
N(4) C(14) C(20) N(6) -179.9(2) yes
N(4) C(14) C(20) C(21) 0.7(3) yes
N(5) C(14) N(4) C(13) -1.5(2) yes
N(5) C(14) C(20) N(6) -1.0(3) yes
N(5) C(14) C(20) C(21) 179.5(2) yes
N(5) C(15) C(16) C(17) -0.9(5) yes
N(5) C(15) C(16) H(10) -179.7 no
N(5) C(19) C(18) C(17) 1.4(4) yes
N(5) C(19) C(18) H(12) 180.0 no
N(6) C(20) C(21) C(22) 0.9(4) yes
N(6) C(20) C(21) H(13) 179.3 no
N(6) C(24) C(23) C(22) 0.0(4) yes
N(6) C(24) C(23) H(15) -179.2 no
C(1) S(1) C(13) C(19) -118.9(2) yes
C(1) N(1) C(2) C(8) 177.3(2) yes
C(1) C(7) N(2) C(2) -2.2(2) yes
C(1) C(7) N(2) C(3) 178.1(2) yes
C(1) C(7) C(6) C(5) 179.5(2) yes
C(1) C(7) C(6) H(1) 0.9 no
C(2) N(1) C(1) C(7) -0.6(2) yes
C(2) N(2) C(3) C(4) -176.9(2) yes
C(2) N(2) C(3) H(4) 2.7 no
C(2) N(2) C(7) C(6) 176.9(2) yes
C(2) C(8) N(3) C(12) 179.3(2) yes
C(2) C(8) C(9) C(10) -178.6(2) yes
C(2) C(8) C(9) H(5) -0.1 no
C(3) N(2) C(2) C(8) 3.5(4) yes
C(3) N(2) C(7) C(6) -2.8(3) yes
C(3) C(4) C(5) C(6) -1.4(4) yes
C(3) C(4) C(5) H(2) 179.1 no
C(4) C(3) N(2) C(7) 2.7(3) yes
C(4) C(5) C(6) C(7) 1.3(4) yes
C(4) C(5) C(6) H(1) 180.0 no
C(5) C(4) C(3) H(4) 179.8 no
C(6) C(5) C(4) H(3) 177.9 no
C(7) N(2) C(2) C(8) -176.2(2) yes
C(7) N(2) C(3) H(4) -177.7 no
C(7) C(1) S(1) C(13) 62.6(2) yes
C(7) C(6) C(5) H(2) -179.3 no
C(8) N(3) C(12) C(11) -1.3(4) yes
C(8) N(3) C(12) H(8) 179.2 no
C(8) C(9) C(10) C(11) 0.0(4) yes
C(8) C(9) C(10) H(6) 179.8 no
C(9) C(8) N(3) C(12) 0.2(3) yes
C(9) C(10) C(11) C(12) -1.1(4) yes
C(9) C(10) C(11) H(7) 179.1 no
C(10) C(11) C(12) H(8) -178.7 no
C(11) C(10) C(9) H(5) -178.4 no
C(12) C(11) C(10) H(6) 179.2 no
C(13) N(4) C(14) C(20) 177.5(2) yes
C(13) C(19) N(5) C(14) -1.1(2) yes
C(13) C(19) N(5) C(15) 177.4(2) yes
C(13) C(19) C(18) C(17) -178.9(3) yes
C(13) C(19) C(18) H(12) -0.4 no
C(14) N(4) C(13) C(19) 0.8(2) yes
C(14) N(5) C(15) C(16) -179.4(2) yes
C(14) N(5) C(15) H(9) 1.3 no
C(14) N(5) C(19) C(18) 178.6(2) yes
C(14) C(20) N(6) C(24) -179.6(2) yes
C(14) C(20) C(21) C(22) -179.7(2) yes
C(14) C(20) C(21) H(13) -1.3 no
C(15) N(5) C(14) C(20) 4.4(4) yes
C(15) N(5) C(19) C(18) -2.9(3) yes
C(15) C(16) C(17) C(18) -0.6(5) yes
C(15) C(16) C(17) H(11) 178.8 no
C(16) C(15) N(5) C(19) 2.6(4) yes
C(16) C(17) C(18) C(19) 0.2(4) yes
C(16) C(17) C(18) H(12) -178.3 no
C(17) C(16) C(15) H(9) 178.5 no
C(18) C(17) C(16) H(10) 178.3 no
C(19) N(5) C(14) C(20) -177.3(2) yes
C(19) N(5) C(15) H(9) -176.7 no
C(19) C(18) C(17) H(11) -179.2 no
C(20) N(6) C(24) C(23) -0.3(4) yes
C(20) N(6) C(24) H(16) -179.9 no
C(20) C(21) C(22) C(23) -1.1(4) yes
C(20) C(21) C(22) H(14) 179.4 no
C(21) C(20) N(6) C(24) -0.1(3) yes
C(21) C(22) C(23) C(24) 0.7(5) yes
C(21) C(22) C(23) H(15) 180.0 no
C(22) C(23) C(24) H(16) 179.6 no
C(23) C(22) C(21) H(13) -179.6 no
C(24) C(23) C(22) H(14) -179.8 no
H(1) C(6) C(5) H(2) -0.6 no
H(2) C(5) C(4) H(3) -1.6 no
H(3) C(4) C(3) H(4) 0.5 no
H(5) C(9) C(10) H(6) 1.3 no
H(6) C(10) C(11) H(7) -0.7 no
H(7) C(11) C(12) H(8) 1.2 no
H(9) C(15) C(16) H(10) -0.4 no
H(10) C(16) C(17) H(11) -2.3 no
H(11) C(17) C(18) H(12) 2.3 no
H(13) C(21) C(22) H(14) 0.9 no
H(14) C(22) C(23) H(15) -0.6 no
H(15) C(23) C(24) H(16) 0.4 no
H(15) C(23) C(24) H(16) 0.4 no

loop_
_cod_related_entry_id
_cod_related_entry_database
_cod_related_entry_code
1 ChemSpider 21151859
